data_7224660
loop_
_publ_author_name
'Wu, Bing'
'Zhang, Wen-Hua'
'Lang, Jian-Ping'

_publ_section_title
;
 Site-selective homo- and hetero-metallic doping of a 1D Zn-based
 coordination polymer to enhance the dimensionality and photocurrent
 responses
;
_journal_issue 17
_journal_name_full CrystEngComm
_journal_page_first 3048
_journal_paper_doi 10.1039/C6CE00187D
_journal_volume 18
_journal_year 2016
_chemical_formula_moiety 'C16 H16 Co0.3 N2 O10 Zn1.2, 2(H2 O)'
_chemical_formula_sum 'C16 H20 Co0.3 N2 O12 Zn1.2'
_chemical_formula_weight 528.46
_chemical_name_systematic
;
 ? 
;
_space_group_crystal_system triclinic
_space_group_IT_number 2
_space_group_name_Hall '-P 1'
_space_group_name_H-M_alt 'P -1'
_symmetry_space_group_name_Hall '-P 1'
_symmetry_space_group_name_H-M 'P -1'
_atom_sites_solution_hydrogens geom
_atom_sites_solution_primary heavy
_atom_sites_solution_secondary difmap
_audit_creation_date 2014-11-04
_audit_creation_method
;
Olex2 1.2
(compiled 2014.09.19 svn.r3010 for OlexSys, GUI svn.r4874)
;
_audit_update_record
;
2016-01-16 deposited with the CCDC.
2016-03-21 downloaded from the CCDC.
;
_cell_angle_alpha 79.593(7)
_cell_angle_beta 75.556(5)
_cell_angle_gamma 75.382(7)
_cell_formula_units_Z 2
_cell_length_a 7.2538(4)
_cell_length_b 10.5659(10)
_cell_length_c 13.3762(9)
_cell_measurement_reflns_used 5728
_cell_measurement_temperature 293(2)
_cell_measurement_theta_max 29.9190
_cell_measurement_theta_min 3.0610
_cell_volume 953.04(13)
_computing_cell_refinement
;
CrysAlisPro, Agilent Technologies,
Version 1.171.36.32 (release 02-08-2013 CrysAlis171 .NET)
(compiled Aug  2 2013,16:46:58)
;
_computing_data_collection
;
CrysAlisPro, Agilent Technologies,
Version 1.171.36.32 (release 02-08-2013 CrysAlis171 .NET)
(compiled Aug  2 2013,16:46:58)
;
_computing_data_reduction
;
CrysAlisPro, Agilent Technologies,
Version 1.171.36.32 (release 02-08-2013 CrysAlis171 .NET)
(compiled Aug  2 2013,16:46:58)
;
_computing_molecular_graphics 'Olex2 (Dolomanov et al., 2009)'
_computing_publication_material 'Olex2 (Dolomanov et al., 2009)'
_computing_structure_refinement 'XL (Sheldrick, 2008)'
_computing_structure_solution 'XS (Sheldrick, 2008)'
_diffrn_ambient_temperature 293(2)
_diffrn_detector_area_resol_mean 10.4471
_diffrn_measured_fraction_theta_full 0.999
_diffrn_measured_fraction_theta_max 0.999
_diffrn_measurement_details
;
  1 omega  -55.00   43.00   1.0000    8.0000
omega____ theta____ kappa____ phi______ frames
    -       13.6514  -57.0000    0.0000 98

  2 omega  -60.00   41.00   1.0000    8.0000
omega____ theta____ kappa____ phi______ frames
    -       13.6514  -77.0000  120.0000 101

  3 omega  -18.00   54.00   1.0000    8.0000
omega____ theta____ kappa____ phi______ frames
    -       13.6514  -99.0000 -120.0000 72

  4 omega  -23.00    4.00   1.0000    8.0000
omega____ theta____ kappa____ phi______ frames
    -       13.6514  -57.0000  -30.0000 27

  5 omega  -14.00   28.00   1.0000    8.0000
omega____ theta____ kappa____ phi______ frames
    -      -14.4327  -99.0000 -120.0000 42

  6 omega  -20.00   92.00   1.0000    8.0000
omega____ theta____ kappa____ phi______ frames
    -       13.6514   77.0000   90.0000 112
;
_diffrn_measurement_device_type 'Xcalibur, Atlas, Gemini'
_diffrn_measurement_method '\w scans'
_diffrn_orient_matrix_UB_11 -0.0965704000
_diffrn_orient_matrix_UB_12 -0.0055542000
_diffrn_orient_matrix_UB_13 0.0250843000
_diffrn_orient_matrix_UB_21 -0.0241489000
_diffrn_orient_matrix_UB_22 0.0064222000
_diffrn_orient_matrix_UB_23 -0.0491639000
_diffrn_orient_matrix_UB_31 0.0281784000
_diffrn_orient_matrix_UB_32 -0.0694127000
_diffrn_orient_matrix_UB_33 0.0004276000
_diffrn_radiation_monochromator graphite
_diffrn_radiation_type MoK\a
_diffrn_radiation_wavelength 0.71073
_diffrn_reflns_av_R_equivalents 0.0337
_diffrn_reflns_av_unetI/netI 0.0399
_diffrn_reflns_limit_h_max 8
_diffrn_reflns_limit_h_min -9
_diffrn_reflns_limit_k_max 13
_diffrn_reflns_limit_k_min -13
_diffrn_reflns_limit_l_max 16
_diffrn_reflns_limit_l_min -16
_diffrn_reflns_number 10115
_diffrn_reflns_theta_full 26.37
_diffrn_reflns_theta_max 26.37
_diffrn_reflns_theta_min 2.97
_diffrn_source 'Enhance (Mo) X-ray Source'
_exptl_absorpt_coefficient_mu 1.859
_exptl_absorpt_correction_T_max 1.00000
_exptl_absorpt_correction_T_min 0.80970
_exptl_absorpt_correction_type multi-scan
_exptl_absorpt_process_details
;
CrysAlisPro, Agilent Technologies,
Version 1.171.36.32 (release 02-08-2013 CrysAlis171 .NET)
(compiled Aug  2 2013,16:46:58)
Empirical absorption correction using spherical harmonics,
 implemented in SCALE3 ABSPACK scaling algorithm.
;
_exptl_crystal_colour 'clear dark pink'
_exptl_crystal_density_diffrn 1.842
_exptl_crystal_density_method 'not measured'
_exptl_crystal_description block
_exptl_crystal_F_000 540
_exptl_crystal_size_max 0.28
_exptl_crystal_size_mid 0.22
_exptl_crystal_size_min 0.15
_refine_diff_density_max 0.464
_refine_diff_density_min -0.358
_refine_diff_density_rms 0.073
_refine_ls_extinction_method none
_refine_ls_goodness_of_fit_ref 1.029
_refine_ls_hydrogen_treatment mixed
_refine_ls_matrix_type full
_refine_ls_number_parameters 316
_refine_ls_number_reflns 3877
_refine_ls_number_restraints 0
_refine_ls_restrained_S_all 1.029
_refine_ls_R_factor_all 0.0392
_refine_ls_R_factor_gt 0.0311
_refine_ls_shift/su_max 0.001
_refine_ls_shift/su_mean 0.000
_refine_ls_structure_factor_coef Fsqd
_refine_ls_weighting_details 'calc w=1/[\s^2^(Fo^2^)+(0.0355P)^2^+0.4198P] where P=(Fo^2^+2Fc^2^)/3'
_refine_ls_weighting_scheme calc
_refine_ls_wR_factor_gt 0.0738
_refine_ls_wR_factor_ref 0.0797
_reflns_number_gt 3315
_reflns_number_total 3877
_reflns_threshold_expression >2sigma(I)
_cod_data_source_file c6ce00187d2.cif
_cod_data_source_block g140902a
_cod_depositor_comments 'Adding full bibliography for 7224658--7224661.cif.'
_cod_original_formula_sum 'C16 H20 Co0.30 N2 O12 Zn1.20'
_cod_database_code 7224660
_reflns_odcompleteness_completeness 99.91
_reflns_odcompleteness_iscentric 1
_reflns_odcompleteness_theta 27.42
_olex2_refinement_description
;
1. Fixed Uiso
 At 1.2 times of:
  All C(H) groups, All C(H,H) groups, All N(H) groups
 At 1.5 times of:
  All O(H,H) groups
2. Shared sites
{Zn2, Co1}
3. Uiso/Uaniso restraints and constraints
Uanis(Zn2) = Uanis(Co1)
4. Others
 Fixed Sof: Zn2(0.2) Co1(0.3)
5.a Secondary CH2 refined with riding coordinates:
 C16(H16A,H16B)
5.b Aromatic/amide H refined with riding coordinates:
 N2(H2), C3(H3), C4(H4), C5(H5), C10(H10), C12(H12), C13(H13), C14(H14)
;
_olex2_submission_special_instructions 'No special instructions were received'

loop_
_space_group_symop_id
_space_group_symop_operation_xyz
1 'x, y, z'
2 '-x, -y, -z'

loop_
_atom_site_label
_atom_site_type_symbol
_atom_site_fract_x
_atom_site_fract_y
_atom_site_fract_z
_atom_site_U_iso_or_equiv
_atom_site_adp_type
_atom_site_occupancy
_atom_site_calc_flag
_atom_site_disorder_group
_atom_site_site_symmetry_order
_atom_site_refinement_flags_posn
_atom_site_refinement_flags_adp
_atom_site_refinement_flags_occupancy
Zn1 Zn 0.65769(4) 0.51466(3) 0.61026(2) 0.02392(10) Uani 1 d . 1 . . .
Zn2 Zn 0.5000 0.5000 1.0000 0.02060(12) Uani 0.40 d 1 2 S T P
Co1 Co 0.5000 0.5000 1.0000 0.02060(12) Uani 0.60 d 2 2 S T P
O1 O 0.3932(2) 0.51392(16) 0.68293(13) 0.0262(4) Uani 1 d . 1 . . .
O2 O 0.1223(2) 0.44428(18) 0.75657(14) 0.0304(4) Uani 1 d . 1 . . .
O3 O 0.4487(3) 0.39360(16) 0.89750(13) 0.0272(4) Uani 1 d . 1 . . .
O4 O 0.3539(3) 0.22154(18) 1.00360(13) 0.0346(4) Uani 1 d . 1 . . .
O5 O 0.3287(3) 0.38833(17) 0.52651(13) 0.0320(4) Uani 1 d . 1 . . .
O6 O 0.5146(3) 0.21193(19) 0.45672(13) 0.0368(5) Uani 1 d . 1 . . .
O7 O 0.7830(3) 0.5761(2) 0.70365(15) 0.0336(5) Uani 1 d . 1 . . .
H7A H 0.897(5) 0.529(3) 0.711(2) 0.050 Uiso 1 d . 1 R . .
H7B H 0.719(5) 0.593(4) 0.746(3) 0.050 Uiso 1 d . 1 R . .
O8 O 0.5294(3) 0.66183(19) 0.87526(14) 0.0289(4) Uani 1 d . 1 . . .
H8A H 0.560(5) 0.708(3) 0.907(2) 0.043 Uiso 1 d . 1 R . .
H8B H 0.451(5) 0.698(3) 0.849(3) 0.043 Uiso 1 d . 1 R . .
O9 O 0.2037(3) 0.5706(2) 1.04393(16) 0.0337(5) Uani 1 d . 1 . . .
H9A H 0.173(5) 0.634(4) 1.072(3) 0.050 Uiso 1 d . 1 R . .
H9B H 0.154(5) 0.593(3) 0.990(3) 0.050 Uiso 1 d . 1 R . .
O10 O 0.8699(3) 0.19303(18) 0.88647(15) 0.0415(5) Uani 1 d . 1 . . .
O11 O 1.0201(3) 0.6514(2) 0.88086(19) 0.0456(6) Uani 1 d . 1 . . .
H11A H 1.024(6) 0.594(4) 0.856(3) 0.068 Uiso 1 d . 1 R . .
H11B H 0.906(6) 0.681(4) 0.908(3) 0.068 Uiso 1 d . 1 R . .
O12 O 0.7266(3) 0.2043(2) 0.25317(17) 0.0378(5) Uani 1 d . 1 . . .
H12A H 0.674(5) 0.213(3) 0.312(3) 0.057 Uiso 1 d . 1 R . .
H12B H 0.797(5) 0.250(4) 0.233(3) 0.057 Uiso 1 d . 1 R . .
N1 N 0.8386(3) 0.3389(2) 0.58941(15) 0.0241(4) Uani 1 d . 1 . . .
N2 N 1.0434(3) 0.05923(19) 0.76527(15) 0.0266(5) Uani 1 d . 1 . . .
H2 H 1.1197 -0.0167 0.7570 0.032 Uiso 1 calc . 1 R . .
C1 C 0.4047(3) 0.2786(2) 0.72555(17) 0.0181(5) Uani 1 d . 1 . . .
C2 C 0.4551(3) 0.2077(2) 0.63961(18) 0.0201(5) Uani 1 d . 1 . . .
C3 C 0.5351(3) 0.0730(2) 0.65207(19) 0.0245(5) Uani 1 d . 1 . . .
H3 H 0.5691 0.0265 0.5951 0.029 Uiso 1 calc . 1 R . .
C4 C 0.5648(4) 0.0076(2) 0.74754(19) 0.0270(6) Uani 1 d . 1 . . .
H4 H 0.6172 -0.0826 0.7550 0.032 Uiso 1 calc . 1 R . .
C5 C 0.5164(4) 0.0766(2) 0.83201(18) 0.0253(5) Uani 1 d . 1 . . .
H5 H 0.5358 0.0324 0.8965 0.030 Uiso 1 calc . 1 R . .
C6 C 0.4390(3) 0.2112(2) 0.82167(17) 0.0207(5) Uani 1 d . 1 . . .
C7 C 0.3008(3) 0.4229(2) 0.71936(17) 0.0203(5) Uani 1 d . 1 . . .
C8 C 0.4088(3) 0.2814(2) 0.91517(18) 0.0227(5) Uani 1 d . 1 . . .
C9 C 0.4324(3) 0.2720(2) 0.53251(18) 0.0225(5) Uani 1 d . 1 . . .
C10 C 0.8804(4) 0.2639(2) 0.67628(19) 0.0251(5) Uani 1 d . 1 . . .
H10 H 0.8254 0.2962 0.7398 0.030 Uiso 1 calc . 1 R . .
C11 C 1.0027(3) 0.1400(2) 0.67489(19) 0.0229(5) Uani 1 d . 1 . . .
C12 C 1.0848(4) 0.0949(3) 0.5790(2) 0.0295(6) Uani 1 d . 1 . . .
H12 H 1.1684 0.0124 0.5747 0.035 Uiso 1 calc . 1 R . .
C13 C 1.0415(4) 0.1732(3) 0.4899(2) 0.0323(6) Uani 1 d . 1 . . .
H13 H 1.0970 0.1443 0.4252 0.039 Uiso 1 calc . 1 R . .
C14 C 0.9162(4) 0.2941(3) 0.49724(19) 0.0284(6) Uani 1 d . 1 . . .
H14 H 0.8847 0.3457 0.4372 0.034 Uiso 1 calc . 1 R . .
C15 C 0.9760(4) 0.0875(2) 0.8641(2) 0.0280(6) Uani 1 d . 1 . . .
C16 C 1.0327(5) -0.0211(3) 0.9470(2) 0.0387(7) Uani 1 d . 1 . . .
H16A H 0.9760 -0.0946 0.9458 0.046 Uiso 1 calc . 1 R . .
H16B H 1.1734 -0.0515 0.9319 0.046 Uiso 1 calc . 1 R . .

loop_
_atom_site_aniso_label
_atom_site_aniso_U_11
_atom_site_aniso_U_22
_atom_site_aniso_U_33
_atom_site_aniso_U_23
_atom_site_aniso_U_13
_atom_site_aniso_U_12
Zn1 0.02656(17) 0.02357(17) 0.01906(16) -0.00063(11) -0.00695(12) -0.00026(12)
Zn2 0.0238(2) 0.0204(2) 0.0178(2) -0.00540(16) -0.00490(17) -0.00262(18)
Co1 0.0238(2) 0.0204(2) 0.0178(2) -0.00540(16) -0.00490(17) -0.00262(18)
O1 0.0274(9) 0.0179(8) 0.0317(10) -0.0031(7) -0.0039(7) -0.0047(7)
O2 0.0207(9) 0.0312(10) 0.0336(10) -0.0041(8) -0.0019(8) 0.0011(8)
O3 0.0409(11) 0.0228(9) 0.0208(9) -0.0040(7) -0.0107(8) -0.0069(8)
O4 0.0511(12) 0.0393(11) 0.0162(9) -0.0034(8) -0.0033(8) -0.0188(9)
O5 0.0459(11) 0.0274(10) 0.0184(9) 0.0015(7) -0.0101(8) -0.0002(9)
O6 0.0506(12) 0.0398(11) 0.0167(9) -0.0074(8) -0.0035(8) -0.0050(9)
O7 0.0270(11) 0.0488(12) 0.0254(11) -0.0117(9) -0.0083(8) -0.0012(9)
O8 0.0346(11) 0.0308(11) 0.0219(10) -0.0039(8) -0.0102(8) -0.0037(9)
O9 0.0293(10) 0.0354(11) 0.0348(12) -0.0153(9) -0.0055(8) 0.0018(9)
O10 0.0598(14) 0.0272(10) 0.0301(11) -0.0079(8) -0.0134(10) 0.0107(10)
O11 0.0412(12) 0.0464(14) 0.0530(15) -0.0183(11) -0.0069(11) -0.0114(11)
O12 0.0464(13) 0.0297(11) 0.0324(11) -0.0080(9) -0.0031(10) -0.0019(9)
N1 0.0223(11) 0.0255(11) 0.0218(11) -0.0006(8) -0.0053(8) -0.0015(9)
N2 0.0308(12) 0.0189(10) 0.0234(11) -0.0018(8) -0.0065(9) 0.0066(9)
C1 0.0158(11) 0.0201(12) 0.0187(12) -0.0031(9) -0.0024(9) -0.0051(9)
C2 0.0204(12) 0.0223(12) 0.0178(12) -0.0027(9) -0.0031(9) -0.0058(10)
C3 0.0281(13) 0.0226(13) 0.0231(13) -0.0077(10) -0.0034(10) -0.0047(10)
C4 0.0357(15) 0.0157(12) 0.0277(14) -0.0018(10) -0.0078(11) -0.0018(11)
C5 0.0337(14) 0.0232(13) 0.0185(12) 0.0032(10) -0.0085(10) -0.0064(11)
C6 0.0242(12) 0.0220(12) 0.0157(12) -0.0026(9) -0.0031(9) -0.0060(10)
C7 0.0235(13) 0.0209(12) 0.0159(12) -0.0029(9) -0.0059(9) -0.0017(10)
C8 0.0232(13) 0.0261(13) 0.0191(12) -0.0043(10) -0.0068(10) -0.0023(10)
C9 0.0234(13) 0.0286(14) 0.0174(12) -0.0013(10) -0.0046(10) -0.0101(11)
C10 0.0249(13) 0.0281(13) 0.0199(13) -0.0031(10) -0.0042(10) -0.0018(11)
C11 0.0239(12) 0.0213(12) 0.0234(13) -0.0022(10) -0.0076(10) -0.0030(10)
C12 0.0301(14) 0.0244(13) 0.0306(15) -0.0065(11) -0.0055(11) 0.0014(11)
C13 0.0351(15) 0.0361(15) 0.0236(14) -0.0087(11) -0.0026(11) -0.0041(12)
C14 0.0312(14) 0.0337(14) 0.0192(13) 0.0008(10) -0.0067(11) -0.0070(12)
C15 0.0315(14) 0.0250(13) 0.0261(14) -0.0016(10) -0.0072(11) -0.0036(11)
C16 0.0514(18) 0.0300(15) 0.0261(15) -0.0025(11) -0.0093(13) 0.0071(13)

loop_
_atom_type_symbol
_atom_type_description
_atom_type_scat_dispersion_real
_atom_type_scat_dispersion_imag
_atom_type_scat_source
C C 0.0033 0.0016 'International Tables Vol C Tables 4.2.6.8 and 6.1.1.4'
H H 0.0000 0.0000 'International Tables Vol C Tables 4.2.6.8 and 6.1.1.4'
Co Co 0.3494 0.9721 'International Tables Vol C Tables 4.2.6.8 and 6.1.1.4'
N N 0.0061 0.0033 'International Tables Vol C Tables 4.2.6.8 and 6.1.1.4'
O O 0.0106 0.0060 'International Tables Vol C Tables 4.2.6.8 and 6.1.1.4'
Zn Zn 0.2839 1.4301 'International Tables Vol C Tables 4.2.6.8 and 6.1.1.4'

loop_
_geom_angle_atom_site_label_1
_geom_angle_atom_site_label_2
_geom_angle_atom_site_label_3
_geom_angle
_geom_angle_site_symmetry_1
_geom_angle_site_symmetry_3
O1 Zn1 O7 106.94(8) . .
O1 Zn1 N1 117.01(8) . .
O5 Zn1 O1 112.10(8) 2_666 .
O5 Zn1 O7 115.48(9) 2_666 .
O5 Zn1 N1 105.26(8) 2_666 .
O7 Zn1 N1 99.77(8) . .
O3 Zn2 O3 180.000(1) 2_667 .
O3 Zn2 O8 90.79(7) . 2_667
O3 Zn2 O8 89.21(7) 2_667 2_667
O3 Zn2 O8 89.21(7) . .
O3 Zn2 O8 90.79(7) 2_667 .
O8 Zn2 O8 180.000(1) . 2_667
O9 Zn2 O3 89.04(8) . .
O9 Zn2 O3 90.96(8) . 2_667
O9 Zn2 O3 90.96(8) 2_667 .
O9 Zn2 O3 89.04(8) 2_667 2_667
O9 Zn2 O8 87.86(8) 2_667 .
O9 Zn2 O8 92.14(8) 2_667 2_667
O9 Zn2 O8 87.86(8) . 2_667
O9 Zn2 O8 92.14(8) . .
O9 Zn2 O9 180.000(1) 2_667 .
C7 O1 Zn1 133.22(15) . .
C8 O3 Zn2 128.71(15) . .
C9 O5 Zn1 116.52(15) . 2_666
Zn1 O7 H7A 116(2) . .
Zn1 O7 H7B 111(3) . .
H7A O7 H7B 118(4) . .
Zn2 O8 H8A 97(2) . .
Zn2 O8 H8B 124(3) . .
H8A O8 H8B 112(3) . .
Zn2 O9 H9A 115(3) . .
Zn2 O9 H9B 110(2) . .
H9A O9 H9B 105(3) . .
H11A O11 H11B 109(4) . .
H12A O12 H12B 110(4) . .
C10 N1 Zn1 115.37(16) . .
C14 N1 Zn1 124.91(16) . .
C14 N1 C10 119.7(2) . .
C11 N2 H2 116.5 . .
C15 N2 H2 116.5 . .
C15 N2 C11 127.1(2) . .
C2 C1 C7 122.13(19) . .
C6 C1 C2 118.7(2) . .
C6 C1 C7 118.98(19) . .
C1 C2 C9 122.7(2) . .
C3 C2 C1 119.6(2) . .
C3 C2 C9 117.6(2) . .
C2 C3 H3 119.5 . .
C4 C3 C2 121.0(2) . .
C4 C3 H3 119.5 . .
C3 C4 H4 120.2 . .
C3 C4 C5 119.6(2) . .
C5 C4 H4 120.2 . .
C4 C5 H5 119.7 . .
C4 C5 C6 120.6(2) . .
C6 C5 H5 119.7 . .
C1 C6 C8 122.3(2) . .
C5 C6 C1 120.3(2) . .
C5 C6 C8 117.2(2) . .
O1 C7 C1 121.5(2) . .
O2 C7 O1 123.2(2) . .
O2 C7 C1 115.2(2) . .
O3 C8 C6 116.5(2) . .
O4 C8 O3 125.6(2) . .
O4 C8 C6 117.8(2) . .
O5 C9 C2 116.1(2) . .
O6 C9 O5 124.1(2) . .
O6 C9 C2 119.8(2) . .
N1 C10 H10 118.8 . .
N1 C10 C11 122.3(2) . .
C11 C10 H10 118.8 . .
C10 C11 N2 122.9(2) . .
C10 C11 C12 117.6(2) . .
C12 C11 N2 119.5(2) . .
C11 C12 H12 120.2 . .
C13 C12 C11 119.5(2) . .
C13 C12 H12 120.2 . .
C12 C13 H13 120.1 . .
C14 C13 C12 119.7(2) . .
C14 C13 H13 120.1 . .
N1 C14 C13 121.0(2) . .
N1 C14 H14 119.5 . .
C13 C14 H14 119.5 . .
O10 C15 N2 123.0(2) . .
O10 C15 C16 121.1(2) . .
N2 C15 C16 115.8(2) . .
C15 C16 H16A 109.1 . .
C15 C16 H16B 109.1 . .
C16 C16 C15 112.6(3) 2_757 .
C16 C16 H16A 109.1 2_757 .
C16 C16 H16B 109.1 2_757 .
H16A C16 H16B 107.8 . .

loop_
_geom_bond_atom_site_label_1
_geom_bond_atom_site_label_2
_geom_bond_distance
_geom_bond_site_symmetry_2
Zn1 O1 1.9234(17) .
Zn1 O5 1.9212(17) 2_666
Zn1 O7 1.991(2) .
Zn1 N1 2.006(2) .
Zn2 O3 2.0748(16) 2_667
Zn2 O3 2.0748(16) .
Zn2 O8 2.1746(19) 2_667
Zn2 O8 2.1746(19) .
Zn2 O9 2.0595(19) 2_667
Zn2 O9 2.0595(19) .
O1 C7 1.267(3) .
O2 C7 1.244(3) .
O3 C8 1.258(3) .
O4 C8 1.257(3) .
O5 Zn1 1.9212(16) 2_666
O5 C9 1.270(3) .
O6 C9 1.235(3) .
O7 H7A 0.87(3) .
O7 H7B 0.66(4) .
O8 H8A 0.80(3) .
O8 H8B 0.74(3) .
O9 H9A 0.79(4) .
O9 H9B 0.85(3) .
O10 C15 1.224(3) .
O11 H11A 0.73(4) .
O11 H11B 0.82(4) .
O12 H12A 0.79(4) .
O12 H12B 0.76(4) .
N1 C10 1.339(3) .
N1 C14 1.338(3) .
N2 H2 0.8600 .
N2 C11 1.398(3) .
N2 C15 1.350(3) .
C1 C2 1.407(3) .
C1 C6 1.400(3) .
C1 C7 1.518(3) .
C2 C3 1.391(3) .
C2 C9 1.500(3) .
C3 H3 0.9300 .
C3 C4 1.378(3) .
C4 H4 0.9300 .
C4 C5 1.379(3) .
C5 H5 0.9300 .
C5 C6 1.387(3) .
C6 C8 1.509(3) .
C10 H10 0.9300 .
C10 C11 1.384(3) .
C11 C12 1.387(3) .
C12 H12 0.9300 .
C12 C13 1.379(4) .
C13 H13 0.9300 .
C13 C14 1.371(4) .
C14 H14 0.9300 .
C15 C16 1.498(4) .
C16 C16 1.490(5) 2_757
C16 H16A 0.9700 .
C16 H16B 0.9700 .

loop_
_geom_hbond_atom_site_label_D
_geom_hbond_atom_site_label_H
_geom_hbond_atom_site_label_A
_geom_hbond_distance_DH
_geom_hbond_distance_HA
_geom_hbond_distance_DA
_geom_hbond_angle_DHA
_geom_hbond_site_symmetry_A
O7 H7A O2 0.87(3) 1.85(3) 2.699(3) 166(3) 1_655
O7 H7B O8 0.66(4) 2.04(4) 2.698(3) 175(4) .
O8 H8A O4 0.80(3) 1.82(3) 2.606(3) 167(3) 2_667
O8 H8B O12 0.74(3) 2.07(3) 2.791(3) 168(4) 2_666
O9 H9A O10 0.79(4) 1.93(4) 2.703(3) 167(4) 2_667
O9 H9B O11 0.85(3) 1.88(3) 2.732(3) 174(3) 1_455
O11 H11A O2 0.73(4) 2.12(4) 2.825(3) 161(4) 1_655
O11 H11B O4 0.82(4) 2.09(4) 2.893(3) 166(4) 2_667
O12 H12A O6 0.79(4) 1.99(4) 2.777(3) 170(4) .
O12 H12B O11 0.76(4) 2.07(4) 2.774(3) 155(4) 2_766
N2 H2 O12 0.86 2.02 2.880(3) 173.5 2_756
C10 H10 O10 0.93 2.12 2.763(3) 124.9 .

loop_
_geom_torsion_atom_site_label_1
_geom_torsion_atom_site_label_2
_geom_torsion_atom_site_label_3
_geom_torsion_atom_site_label_4
_geom_torsion
_geom_torsion_site_symmetry_1
_geom_torsion_site_symmetry_4
Zn1 O1 C7 O2 -173.48(16) . .
Zn1 O1 C7 C1 9.8(3) . .
Zn1 O5 C9 O6 -11.8(3) 2_666 .
Zn1 O5 C9 C2 167.28(16) 2_666 .
Zn1 N1 C10 C11 179.87(18) . .
Zn1 N1 C14 C13 178.9(2) . .
Zn2 O3 C8 O4 15.1(4) . .
Zn2 O3 C8 C6 -161.92(15) . .
O1 Zn1 N1 C10 -66.85(19) . .
O1 Zn1 N1 C14 112.9(2) . .
O3 Zn2 O3 C8 63(100) 2_667 .
O5 Zn1 O1 C7 118.6(2) 2_666 .
O5 Zn1 N1 C10 167.93(17) 2_666 .
O5 Zn1 N1 C14 -12.3(2) 2_666 .
O7 Zn1 O1 C7 -113.8(2) . .
O7 Zn1 N1 C10 47.96(19) . .
O7 Zn1 N1 C14 -132.3(2) . .
O8 Zn2 O3 C8 2.8(2) 2_667 .
O8 Zn2 O3 C8 -177.2(2) . .
O9 Zn2 O3 C8 -85.0(2) . .
O9 Zn2 O3 C8 95.0(2) 2_667 .
O10 C15 C16 C16 -7.1(5) . 2_757
N1 Zn1 O1 C7 -3.1(2) . .
N1 C10 C11 N2 -178.2(2) . .
N1 C10 C11 C12 0.8(4) . .
N2 C11 C12 C13 178.6(2) . .
N2 C15 C16 C16 175.1(3) . 2_757
C1 C2 C3 C4 0.4(4) . .
C1 C2 C9 O5 -14.0(3) . .
C1 C2 C9 O6 165.1(2) . .
C1 C6 C8 O3 -35.1(3) . .
C1 C6 C8 O4 147.7(2) . .
C2 C1 C6 C5 -1.7(3) . .
C2 C1 C6 C8 173.6(2) . .
C2 C1 C7 O1 -82.3(3) . .
C2 C1 C7 O2 100.8(3) . .
C2 C3 C4 C5 -0.6(4) . .
C3 C2 C9 O5 168.0(2) . .
C3 C2 C9 O6 -12.9(3) . .
C3 C4 C5 C6 -0.3(4) . .
C4 C5 C6 C1 1.5(4) . .
C4 C5 C6 C8 -174.1(2) . .
C5 C6 C8 O3 140.4(2) . .
C5 C6 C8 O4 -36.9(3) . .
C6 C1 C2 C3 0.7(3) . .
C6 C1 C2 C9 -177.2(2) . .
C6 C1 C7 O1 102.4(3) . .
C6 C1 C7 O2 -74.5(3) . .
C7 C1 C2 C3 -174.5(2) . .
C7 C1 C2 C9 7.5(3) . .
C7 C1 C6 C5 173.8(2) . .
C7 C1 C6 C8 -10.9(3) . .
C9 C2 C3 C4 178.5(2) . .
C10 N1 C14 C13 -1.3(4) . .
C10 C11 C12 C13 -0.4(4) . .
C11 N2 C15 O10 -1.6(4) . .
C11 N2 C15 C16 176.1(2) . .
C11 C12 C13 C14 -0.7(4) . .
C12 C13 C14 N1 1.7(4) . .
C14 N1 C10 C11 0.1(4) . .
C15 N2 C11 C10 -0.9(4) . .
C15 N2 C11 C12 -179.9(2) . .
